data_7132186
loop_
_publ_author_name
'Ahsan, Mollah Rohan'
'Singh, Lavanya'
'Varma, Harshit'
'Mukherjee, Arijit'

_publ_section_title
;
 Exploiting benzilic acid as a modular template: controlling
 photoreactivity and solid to liquid transition during photodimerization.
;
_journal_name_full 'Chemical communications (Cambridge, England)'
_journal_paper_doi 10.1039/d3cc04257j
_journal_year 2023
_chemical_formula_moiety 'C14 H11 O3, C13 H10 N'
_chemical_formula_sum 'C27 H21 N O3'
_chemical_formula_weight 407.45
_space_group_crystal_system triclinic
_space_group_IT_number 2
_space_group_name_Hall '-P 1'
_space_group_name_H-M_alt 'P -1'
_atom_sites_solution_hydrogens mixed
_atom_sites_solution_primary dual
_audit_creation_date 2023-08-11
_audit_creation_method
;
Olex2 1.5
(compiled 2023.03.06 svn.rbb2c1857 for OlexSys, GUI svn.r6748)
;
_audit_update_record
;
2023-08-21 deposited with the CCDC.	2023-09-27 downloaded from the CCDC.
;
_cell_angle_alpha 93.589(2)
_cell_angle_beta 94.776(2)
_cell_angle_gamma 99.891(2)
_cell_formula_units_Z 4
_cell_length_a 6.7453(2)
_cell_length_b 16.8984(3)
_cell_length_c 18.0463(4)
_cell_measurement_reflns_used 6754
_cell_measurement_temperature 140
_cell_measurement_theta_max 79.1540
_cell_measurement_theta_min 4.9510
_cell_volume 2013.19(8)
_computing_cell_refinement 'CrysAlisPro 1.171.39.20a (Rigaku OD, 2015)'
_computing_data_collection 'CrysAlisPro 1.171.39.20a (Rigaku OD, 2015)'
_computing_data_reduction 'CrysAlisPro 1.171.39.20a (Rigaku OD, 2015)'
_computing_molecular_graphics 'Olex2 1.5 (Dolomanov et al., 2009)'
_computing_publication_material 'Olex2 1.5 (Dolomanov et al., 2009)'
_computing_structure_refinement 'SHELXL 2019/3 (Sheldrick, 2015)'
_computing_structure_solution 'SHELXT 2018/2 (Sheldrick, 2018)'
_diffrn_ambient_temperature 140.00
_diffrn_detector 'CCD plate'
_diffrn_measured_fraction_theta_full 0.997
_diffrn_measured_fraction_theta_max 0.966
_diffrn_measurement_details
;
List of Runs (angles in degrees, time in seconds):

  # Type    Start    End  Width  t~exp~   \w     \q     \k     \f   Frames
#--------------------------------------------------------------------------
  1  \w    -89.00 -15.00   0.50    0.50    --    0.00 -57.00-150.00  148
  2  \w     17.00  43.00   0.50    0.50    --    0.00  37.00-180.00   52
  3  \w    -89.00 -33.00   0.50    0.50    --    0.00 -37.00 -30.00  112
  4  \w     22.00  89.00   0.50    0.50    --    0.00  37.00  90.00  134
  5  \w    -11.00  15.00   0.50    0.50    --    0.00 -57.00-150.00   52
  6  \w    -29.00  47.00   0.50    0.50    --    0.00  82.00 -90.00  152
  7  \w     56.00  87.00   0.50    0.50    --    0.00  82.00 -90.00   62
  8  \w     25.00 126.00   0.50    0.60    --  107.20 -61.00 150.00  202
  9  \w     80.00 192.00   0.50    0.60    --  107.20  15.00 -90.00  224
 10  \w     61.00  87.00   0.50    0.60    --  107.20 -45.00 -30.00   52
 11  \w     88.00 114.00   0.50    0.60    --  107.20 -82.00 -60.00   52
 12  \w     27.00  53.00   0.50    0.60    --  107.20 -82.00  90.00   52
 13  \w     77.00 140.00   0.50    0.60    --  107.20 -82.00  90.00  126
 14  \w     20.00  62.00   0.50    0.60    --  107.20 -30.00-120.00   84
 15  \w     41.00  75.00   0.50    0.60    --  107.20 -82.00 -60.00   68
 16  \w     89.00 197.00   0.50    0.60    --  107.20  30.00-150.00  216
 17  \w     33.00  98.00   0.50    0.60    --  107.20 -15.00-120.00  130
 18  \w     61.00 132.00   0.50    0.60    --  107.20 -61.00   0.00  142
 19  \w     88.00 140.00   0.50    0.60    --  107.20 -82.00-150.00  104
 20  \w     87.00 196.00   0.50    0.60    --  107.20  45.00 150.00  218
 21  \w     28.00  54.00   0.50    0.60    --  107.20 -61.00   0.00   52
 22  \w     43.00 139.00   0.50    0.60    --  107.20 -82.00   0.00  192
 23  \w     61.00 110.00   0.50    0.60    --  107.20 -30.00 120.00   98
 24  \w     86.00 114.00   0.50    0.60    --  107.20 -82.00  30.00   56
 25  \w     79.00 110.00   0.50    0.60    --  107.20 -82.00-120.00   62
 26  \w     74.00 121.00   0.50    0.60    --  107.20 -30.00-120.00   94
 27  \w     21.00 138.00   0.50    0.60    --  107.20 -82.00 150.00  234
;
_diffrn_measurement_device 'four-circle diffractometer'
_diffrn_measurement_device_type 'XtaLAB Pro: Kappa dual home/near'
_diffrn_measurement_method '\w scans'
_diffrn_orient_matrix_type 'CrysAlisPro convention (1999,Acta A55,543-557)'
_diffrn_orient_matrix_UB_11 -0.1006914000
_diffrn_orient_matrix_UB_12 -0.0621899000
_diffrn_orient_matrix_UB_13 -0.0640397000
_diffrn_orient_matrix_UB_21 -0.1885775000
_diffrn_orient_matrix_UB_22 -0.0195834000
_diffrn_orient_matrix_UB_23 0.0427466000
_diffrn_orient_matrix_UB_31 -0.0924370000
_diffrn_orient_matrix_UB_32 0.0660736000
_diffrn_orient_matrix_UB_33 -0.0381498000
_diffrn_radiation_monochromator graphite
_diffrn_radiation_probe x-ray
_diffrn_radiation_type 'Cu K\a'
_diffrn_radiation_wavelength 1.54184
_diffrn_reflns_av_R_equivalents 0.0527
_diffrn_reflns_av_unetI/netI 0.0595
_diffrn_reflns_Laue_measured_fraction_full 0.997
_diffrn_reflns_Laue_measured_fraction_max 0.966
_diffrn_reflns_limit_h_max 7
_diffrn_reflns_limit_h_min -8
_diffrn_reflns_limit_k_max 21
_diffrn_reflns_limit_k_min -18
_diffrn_reflns_limit_l_max 20
_diffrn_reflns_limit_l_min -23
_diffrn_reflns_number 23775
_diffrn_reflns_point_group_measured_fraction_full 0.997
_diffrn_reflns_point_group_measured_fraction_max 0.966
_diffrn_reflns_theta_full 67.684
_diffrn_reflns_theta_max 79.662
_diffrn_reflns_theta_min 4.934
_diffrn_source 'fine-focus sealed X-ray tube'
_diffrn_source_type 'Enhance (Cu) X-ray Source'
_exptl_absorpt_coefficient_mu 0.701
_exptl_absorpt_correction_T_max 1.00000
_exptl_absorpt_correction_T_min 0.50413
_exptl_absorpt_correction_type multi-scan
_exptl_absorpt_process_details
;
CrysAlisPro 1.171.39.20a (Rigaku Oxford Diffraction, 2015)
Empirical absorption correction using spherical harmonics,
 implemented in SCALE3 ABSPACK scaling algorithm.
;
_exptl_crystal_colour yellow
_exptl_crystal_colour_primary yellow
_exptl_crystal_density_diffrn 1.344
_exptl_crystal_description block
_exptl_crystal_F_000 856
_exptl_crystal_size_max 0.2
_exptl_crystal_size_mid 0.1
_exptl_crystal_size_min 0.1
_refine_diff_density_max 0.276
_refine_diff_density_min -0.230
_refine_diff_density_rms 0.051
_refine_ls_extinction_coef 0.0012(2)
_refine_ls_extinction_expression Fc^*^=kFc[1+0.001xFc^2^\l^3^/sin(2\q)]^-1/4^
_refine_ls_extinction_method 'SHELXL-2019/2 (Sheldrick 2019)'
_refine_ls_goodness_of_fit_ref 1.066
_refine_ls_hydrogen_treatment mixed
_refine_ls_matrix_type full
_refine_ls_number_parameters 576
_refine_ls_number_reflns 8483
_refine_ls_number_restraints 0
_refine_ls_restrained_S_all 1.066
_refine_ls_R_factor_all 0.0652
_refine_ls_R_factor_gt 0.0511
_refine_ls_shift/su_max 0.000
_refine_ls_shift/su_mean 0.000
_refine_ls_structure_factor_coef Fsqd
_refine_ls_weighting_details 'w=1/[\s^2^(Fo^2^)+(0.0690P)^2^+0.1399P] where P=(Fo^2^+2Fc^2^)/3'
_refine_ls_weighting_scheme calc
_refine_ls_wR_factor_gt 0.1363
_refine_ls_wR_factor_ref 0.1477
_reflns_Friedel_coverage 0.000
_reflns_number_gt 6467
_reflns_number_total 8483
_reflns_threshold_expression 'I > 2\s(I)'
_cod_data_source_file d3cc04257j2.cif
_cod_data_source_block exp_1357-am-l-284-etoh
_cod_database_code 7132186
_shelx_shelxl_version_number 2019/3
_shelx_space_group_comment
;
The symmetry employed for this shelxl refinement is uniquely defined
by the following loop, which should always be used as a source of
symmetry information in preference to the above space-group names.
They are only intended as comments.
;
_shelx_estimated_absorpt_t_max 0.933
_shelx_estimated_absorpt_t_min 0.873
_olex2_refinement_description
;
1. Fixed Uiso
 At 1.2 times of:
  All C(H) groups
2.a Aromatic/amide H refined with riding coordinates:
 C57(H57), C39(H39), C49(H49), C62(H62), C61(H61), C52(H52), C60(H60),
 C17(H17), C59(H59), C44(H44), C48(H48), C40(H40), C31(H31), C19(H19), C33(H33),
  C37(H37), C46(H46), C16(H16), C42(H42), C13(H13), C27(H27), C53(H53),
 C55(H55), C47(H47), C41(H41), C54(H54), C29(H29), C14(H14), C30(H30), C23(H23),
  C15(H15), C20(H20), C28(H28), C34(H34), C22(H22), C21(H21), C36(H36), C35(H35)
;
_olex2_submission_special_instructions 'No special instructions were received'
_oxdiff_exptl_absorpt_empirical_details
;
Empirical correction (ABSPACK) includes:
- Absorption correction using spherical harmonics
- Frame scaling
;
_oxdiff_exptl_absorpt_empirical_full_max 2.078
_oxdiff_exptl_absorpt_empirical_full_min 0.570

loop_
_space_group_symop_operation_xyz
'x, y, z'
'-x, -y, -z'

loop_
_atom_site_label
_atom_site_type_symbol
_atom_site_fract_x
_atom_site_fract_y
_atom_site_fract_z
_atom_site_U_iso_or_equiv
_atom_site_adp_type
_atom_site_occupancy
_atom_site_site_symmetry_order
_atom_site_calc_flag
_atom_site_refinement_flags_posn
_atom_site_refinement_flags_adp
_atom_site_refinement_flags_occupancy
_atom_site_disorder_assembly
_atom_site_disorder_group
O6 O 1.01791(19) 0.55839(7) 0.35677(7) 0.0346(3) Uani 1 1 d . . . . .
O1 O 0.7602(2) -0.00046(7) 0.30587(7) 0.0369(3) Uani 1 1 d . . . . .
O4 O 0.6936(2) 0.47760(7) 0.19348(7) 0.0370(3) Uani 1 1 d . . . . .
O3 O 0.4549(2) 0.02555(9) 0.14190(8) 0.0421(3) Uani 1 1 d . . . . .
O5 O 1.0195(2) 0.48079(8) 0.23119(8) 0.0423(3) Uani 1 1 d . . . . .
N7 N 0.7604(2) 0.03004(8) 0.44712(8) 0.0255(3) Uani 1 1 d . . . . .
N8 N 0.7289(2) 0.45743(8) 0.05265(8) 0.0268(3) Uani 1 1 d . . . . .
O2 O 0.4406(2) -0.05231(8) 0.26095(8) 0.0464(4) Uani 1 1 d . . . . .
C63 C 0.7601(2) 0.52715(9) 0.01897(9) 0.0250(3) Uani 1 1 d . . . . .
C58 C 0.7573(2) 0.52593(10) -0.06030(9) 0.0267(3) Uani 1 1 d . . . . .
C26 C 0.6805(3) 0.48183(9) 0.35990(9) 0.0272(3) Uani 1 1 d . . . . .
C50 C 0.8152(2) 0.10868(9) 0.47156(9) 0.0252(3) Uani 1 1 d . . . . .
C38 C 0.7306(2) -0.02937(10) 0.49441(9) 0.0255(3) Uani 1 1 d . . . . .
C51 C 0.6938(2) 0.38445(10) 0.01352(9) 0.0265(3) Uani 1 1 d . . . . .
C57 C 0.7195(3) 0.45107(10) -0.10147(10) 0.0299(4) Uani 1 1 d . . . . .
H57 H 0.716473 0.448897 -0.154292 0.036 Uiso 1 1 calc R U . . .
C39 C 0.6704(2) -0.11060(10) 0.46485(10) 0.0299(4) Uani 1 1 d . . . . .
H39 H 0.651347 -0.123535 0.412453 0.036 Uiso 1 1 calc R U . . .
C49 C 0.8398(3) 0.16830(10) 0.41937(10) 0.0303(4) Uani 1 1 d . . . . .
H49 H 0.821333 0.153324 0.367296 0.036 Uiso 1 1 calc R U . . .
C32 C 0.7499(3) 0.61718(9) 0.30262(9) 0.0291(4) Uani 1 1 d . . . . .
C45 C 0.8476(2) 0.13118(10) 0.54969(10) 0.0286(3) Uani 1 1 d . . . . .
C56 C 0.6864(2) 0.37978(10) -0.06617(10) 0.0287(3) Uani 1 1 d . . . . .
C25 C 0.8225(3) 0.53813(9) 0.31658(9) 0.0271(3) Uani 1 1 d . . . . .
C24 C 0.8488(3) 0.49446(9) 0.24028(9) 0.0293(4) Uani 1 1 d . . . . .
C62 C 0.7928(3) 0.60154(10) 0.06266(10) 0.0302(4) Uani 1 1 d . . . . .
H62 H 0.791648 0.602522 0.115311 0.036 Uiso 1 1 calc R U . . .
C61 C 0.8258(3) 0.67180(10) 0.02866(10) 0.0322(4) Uani 1 1 d . . . . .
H61 H 0.849437 0.721740 0.058051 0.039 Uiso 1 1 calc R U . . .
C12 C 0.7703(3) -0.02257(9) 0.13516(9) 0.0296(4) Uani 1 1 d . . . . .
C43 C 0.7616(2) -0.01007(10) 0.57294(9) 0.0287(3) Uani 1 1 d . . . . .
C52 C 0.6607(3) 0.31346(10) 0.05180(11) 0.0331(4) Uani 1 1 d . . . . .
H52 H 0.668663 0.316617 0.104739 0.040 Uiso 1 1 calc R U . . .
C60 C 0.8255(3) 0.67140(10) -0.04978(11) 0.0340(4) Uani 1 1 d . . . . .
H60 H 0.848561 0.721037 -0.072368 0.041 Uiso 1 1 calc R U . . .
C17 C 0.9249(3) -0.05841(10) 0.16602(10) 0.0332(4) Uani 1 1 d . . . . .
H17 H 0.960050 -0.052002 0.218398 0.040 Uiso 1 1 calc R U . . .
C59 C 0.7925(3) 0.60084(10) -0.09321(10) 0.0324(4) Uani 1 1 d . . . . .
H59 H 0.792938 0.601537 -0.145794 0.039 Uiso 1 1 calc R U . . .
C44 C 0.8195(3) 0.07076(11) 0.59891(9) 0.0311(4) Uani 1 1 d . . . . .
H44 H 0.840131 0.084917 0.651115 0.037 Uiso 1 1 calc R U . . .
C9 C 0.6108(3) -0.01239(10) 0.25642(10) 0.0326(4) Uani 1 1 d . . . . .
C18 C 0.7478(3) 0.11498(10) 0.19928(10) 0.0329(4) Uani 1 1 d . . . . .
C48 C 0.8905(3) 0.24773(10) 0.44533(11) 0.0340(4) Uani 1 1 d . . . . .
H48 H 0.903447 0.287988 0.410715 0.041 Uiso 1 1 calc R U . . .
C40 C 0.6403(3) -0.16983(11) 0.51290(11) 0.0340(4) Uani 1 1 d . . . . .
H40 H 0.597882 -0.224251 0.493519 0.041 Uiso 1 1 calc R U . . .
C31 C 0.7471(3) 0.46172(11) 0.42976(10) 0.0345(4) Uani 1 1 d . . . . .
H31 H 0.883326 0.480759 0.449269 0.041 Uiso 1 1 calc R U . . .
C19 C 0.9545(3) 0.14131(11) 0.19936(11) 0.0373(4) Uani 1 1 d . . . . .
H19 H 1.038908 0.104196 0.185926 0.045 Uiso 1 1 calc R U . . .
C33 C 0.8609(3) 0.66985(10) 0.25838(10) 0.0371(4) Uani 1 1 d . . . . .
H33 H 0.974440 0.654901 0.236996 0.044 Uiso 1 1 calc R U . . .
C37 C 0.5865(3) 0.64119(11) 0.33389(10) 0.0384(4) Uani 1 1 d . . . . .
H37 H 0.508689 0.606441 0.364221 0.046 Uiso 1 1 calc R U . . .
C11 C 0.6477(3) 0.02682(10) 0.18165(10) 0.0313(4) Uani 1 1 d . . . . .
C46 C 0.9040(3) 0.21490(11) 0.57365(11) 0.0348(4) Uani 1 1 d . . . . .
H46 H 0.927504 0.231309 0.625410 0.042 Uiso 1 1 calc R U . . .
C16 C 1.0287(3) -0.10346(10) 0.12119(11) 0.0367(4) Uani 1 1 d . . . . .
H16 H 1.133878 -0.127750 0.143189 0.044 Uiso 1 1 calc R U . . .
C42 C 0.7298(3) -0.07411(11) 0.62071(10) 0.0352(4) Uani 1 1 d . . . . .
H42 H 0.749672 -0.062734 0.673292 0.042 Uiso 1 1 calc R U . . .
C13 C 0.7242(3) -0.03307(12) 0.05803(10) 0.0398(4) Uani 1 1 d . . . . .
H13 H 0.619265 -0.008953 0.035607 0.048 Uiso 1 1 calc R U . . .
C27 C 0.4813(3) 0.45185(11) 0.33231(10) 0.0378(4) Uani 1 1 d . . . . .
H27 H 0.433318 0.463902 0.284048 0.045 Uiso 1 1 calc R U . . .
C53 C 0.6174(3) 0.24046(11) 0.01168(12) 0.0383(4) Uani 1 1 d . . . . .
H53 H 0.594621 0.192689 0.037178 0.046 Uiso 1 1 calc R U . . .
C55 C 0.6421(3) 0.30212(11) -0.10533(11) 0.0364(4) Uani 1 1 d . . . . .
H55 H 0.637856 0.297286 -0.158197 0.044 Uiso 1 1 calc R U . . .
C47 C 0.9242(3) 0.27114(10) 0.52290(11) 0.0371(4) Uani 1 1 d . . . . .
H47 H 0.961122 0.326610 0.539474 0.045 Uiso 1 1 calc R U . . .
C41 C 0.6711(3) -0.15160(11) 0.59123(11) 0.0373(4) Uani 1 1 d . . . . .
H41 H 0.650549 -0.193946 0.623525 0.045 Uiso 1 1 calc R U . . .
C54 C 0.6056(3) 0.23449(11) -0.06736(12) 0.0392(4) Uani 1 1 d . . . . .
H54 H 0.572102 0.183022 -0.094125 0.047 Uiso 1 1 calc R U . . .
C29 C 0.4194(3) 0.38583(11) 0.44476(12) 0.0449(5) Uani 1 1 d . . . . .
H29 H 0.330340 0.354014 0.473864 0.054 Uiso 1 1 calc R U . . .
C14 C 0.8282(3) -0.07794(12) 0.01356(11) 0.0455(5) Uani 1 1 d . . . . .
H14 H 0.794031 -0.084265 -0.038875 0.055 Uiso 1 1 calc R U . . .
C30 C 0.6169(3) 0.41390(12) 0.47189(11) 0.0437(5) Uani 1 1 d . . . . .
H30 H 0.665214 0.400665 0.519681 0.052 Uiso 1 1 calc R U . . .
C23 C 0.6275(3) 0.17047(11) 0.21957(11) 0.0420(5) Uani 1 1 d . . . . .
H23 H 0.486017 0.153234 0.220095 0.050 Uiso 1 1 calc R U . . .
C15 C 0.9804(3) -0.11339(11) 0.04447(11) 0.0413(5) Uani 1 1 d . . . . .
H15 H 1.051588 -0.144277 0.013863 0.050 Uiso 1 1 calc R U . . .
C20 C 1.0391(4) 0.22202(11) 0.21909(12) 0.0459(5) Uani 1 1 d . . . . .
H20 H 1.180712 0.239523 0.219075 0.055 Uiso 1 1 calc R U . . .
C28 C 0.3512(3) 0.40442(12) 0.37445(12) 0.0452(5) Uani 1 1 d . . . . .
H28 H 0.215215 0.384703 0.354972 0.054 Uiso 1 1 calc R U . . .
C34 C 0.8072(4) 0.74396(11) 0.24528(11) 0.0489(6) Uani 1 1 d . . . . .
H34 H 0.882787 0.778573 0.214215 0.059 Uiso 1 1 calc R U . . .
C22 C 0.7124(4) 0.25101(12) 0.23911(12) 0.0495(5) Uani 1 1 d . . . . .
H22 H 0.628472 0.288236 0.252758 0.059 Uiso 1 1 calc R U . . .
C21 C 0.9172(4) 0.27680(11) 0.23872(11) 0.0478(5) Uani 1 1 d . . . . .
H21 H 0.974810 0.331754 0.251801 0.057 Uiso 1 1 calc R U . . .
C36 C 0.5360(4) 0.71638(12) 0.32091(12) 0.0507(6) Uani 1 1 d . . . . .
H36 H 0.424394 0.732375 0.342817 0.061 Uiso 1 1 calc R U . . .
C35 C 0.6465(4) 0.76763(11) 0.27663(12) 0.0544(6) Uani 1 1 d . . . . .
H35 H 0.611619 0.818627 0.268037 0.065 Uiso 1 1 calc R U . . .
H8 H 0.726(4) 0.4602(16) 0.1114(16) 0.076(8) Uiso 1 1 d . . . . .
H7 H 0.743(4) 0.0125(15) 0.3902(15) 0.069(8) Uiso 1 1 d . . . . .
H6 H 1.099(4) 0.5298(16) 0.3271(16) 0.075(9) Uiso 1 1 d . . . . .
H3 H 0.370(4) -0.0092(18) 0.1651(17) 0.078(9) Uiso 1 1 d . . . . .

loop_
_atom_site_aniso_label
_atom_site_aniso_U_11
_atom_site_aniso_U_22
_atom_site_aniso_U_33
_atom_site_aniso_U_23
_atom_site_aniso_U_13
_atom_site_aniso_U_12
O6 0.0313(7) 0.0331(6) 0.0380(7) -0.0028(5) 0.0005(5) 0.0048(5)
O1 0.0507(8) 0.0346(6) 0.0276(6) 0.0043(5) 0.0061(6) 0.0121(6)
O4 0.0468(8) 0.0348(6) 0.0274(6) -0.0032(5) 0.0034(6) 0.0044(6)
O3 0.0347(7) 0.0451(7) 0.0465(8) 0.0077(6) -0.0024(6) 0.0085(6)
O5 0.0461(8) 0.0403(7) 0.0427(7) -0.0031(6) 0.0158(6) 0.0110(6)
N7 0.0237(7) 0.0251(6) 0.0285(7) 0.0010(5) 0.0039(5) 0.0066(5)
N8 0.0244(7) 0.0282(7) 0.0276(7) 0.0001(5) 0.0026(6) 0.0049(5)
O2 0.0459(8) 0.0412(7) 0.0535(9) 0.0089(6) 0.0197(7) 0.0028(6)
C63 0.0186(7) 0.0274(7) 0.0292(8) 0.0005(6) 0.0027(6) 0.0049(6)
C58 0.0215(8) 0.0302(8) 0.0292(8) 0.0006(6) 0.0071(6) 0.0052(6)
C26 0.0347(9) 0.0208(7) 0.0273(8) 0.0011(6) 0.0066(7) 0.0072(6)
C50 0.0213(8) 0.0250(7) 0.0301(8) -0.0009(6) 0.0030(6) 0.0068(6)
C38 0.0195(7) 0.0292(8) 0.0295(8) 0.0035(6) 0.0038(6) 0.0081(6)
C51 0.0193(7) 0.0286(7) 0.0320(8) 0.0005(6) 0.0023(6) 0.0056(6)
C57 0.0272(9) 0.0350(8) 0.0279(8) -0.0013(7) 0.0060(7) 0.0060(7)
C39 0.0261(8) 0.0279(8) 0.0366(9) 0.0017(7) 0.0047(7) 0.0070(7)
C49 0.0300(9) 0.0273(8) 0.0343(9) 0.0013(7) 0.0051(7) 0.0064(7)
C32 0.0413(10) 0.0217(7) 0.0235(7) -0.0011(6) 0.0011(7) 0.0054(7)
C45 0.0238(8) 0.0312(8) 0.0313(8) -0.0032(6) 0.0016(6) 0.0088(6)
C56 0.0212(8) 0.0306(8) 0.0335(8) -0.0044(7) 0.0037(7) 0.0046(6)
C25 0.0305(9) 0.0234(7) 0.0268(8) 0.0003(6) 0.0025(7) 0.0042(6)
C24 0.0380(10) 0.0205(7) 0.0302(8) 0.0022(6) 0.0082(7) 0.0049(7)
C62 0.0253(8) 0.0331(8) 0.0315(8) -0.0033(7) 0.0021(7) 0.0053(7)
C61 0.0273(9) 0.0280(8) 0.0411(9) -0.0008(7) 0.0055(7) 0.0047(7)
C12 0.0354(9) 0.0237(7) 0.0278(8) 0.0028(6) 0.0048(7) -0.0011(6)
C43 0.0241(8) 0.0354(8) 0.0292(8) 0.0031(7) 0.0037(6) 0.0119(7)
C52 0.0280(9) 0.0308(8) 0.0402(9) 0.0034(7) 0.0023(7) 0.0053(7)
C60 0.0312(9) 0.0294(8) 0.0439(10) 0.0080(7) 0.0095(8) 0.0080(7)
C17 0.0377(10) 0.0317(8) 0.0305(8) 0.0041(7) 0.0041(7) 0.0065(7)
C59 0.0303(9) 0.0357(9) 0.0335(9) 0.0056(7) 0.0104(7) 0.0077(7)
C44 0.0272(9) 0.0412(9) 0.0264(8) -0.0018(7) 0.0019(7) 0.0120(7)
C9 0.0412(10) 0.0259(8) 0.0331(9) 0.0033(7) 0.0108(8) 0.0093(7)
C18 0.0438(10) 0.0257(8) 0.0301(8) 0.0070(6) 0.0017(7) 0.0080(7)
C48 0.0336(9) 0.0258(8) 0.0432(10) 0.0020(7) 0.0064(8) 0.0055(7)
C40 0.0292(9) 0.0293(8) 0.0452(10) 0.0066(7) 0.0059(8) 0.0079(7)
C31 0.0381(10) 0.0386(9) 0.0298(8) 0.0068(7) 0.0053(7) 0.0127(8)
C19 0.0439(11) 0.0279(8) 0.0389(10) 0.0044(7) 0.0016(8) 0.0033(8)
C33 0.0559(12) 0.0233(7) 0.0297(8) 0.0000(7) 0.0044(8) 0.0015(8)
C37 0.0505(12) 0.0337(9) 0.0345(9) 0.0015(7) 0.0051(8) 0.0168(8)
C11 0.0325(9) 0.0286(8) 0.0329(9) 0.0053(7) 0.0019(7) 0.0054(7)
C46 0.0313(9) 0.0354(9) 0.0368(9) -0.0090(7) 0.0000(7) 0.0095(7)
C16 0.0422(11) 0.0282(8) 0.0417(10) 0.0054(7) 0.0110(8) 0.0074(7)
C42 0.0300(9) 0.0461(10) 0.0323(9) 0.0091(8) 0.0047(7) 0.0118(8)
C13 0.0428(11) 0.0445(10) 0.0302(9) 0.0060(8) -0.0009(8) 0.0037(8)
C27 0.0390(11) 0.0388(9) 0.0323(9) 0.0032(7) 0.0020(8) -0.0019(8)
C53 0.0318(10) 0.0313(9) 0.0527(11) 0.0036(8) 0.0052(8) 0.0074(7)
C55 0.0327(10) 0.0354(9) 0.0393(10) -0.0098(8) 0.0041(8) 0.0057(7)
C47 0.0349(10) 0.0277(8) 0.0474(11) -0.0078(7) 0.0024(8) 0.0061(7)
C41 0.0346(10) 0.0383(9) 0.0435(10) 0.0148(8) 0.0078(8) 0.0127(8)
C54 0.0325(10) 0.0293(8) 0.0542(12) -0.0093(8) 0.0074(8) 0.0036(7)
C29 0.0547(13) 0.0313(9) 0.0543(12) 0.0150(8) 0.0228(10) 0.0104(9)
C14 0.0549(13) 0.0483(11) 0.0282(9) -0.0030(8) 0.0072(9) -0.0047(10)
C30 0.0550(13) 0.0475(11) 0.0384(10) 0.0206(9) 0.0159(9) 0.0247(10)
C23 0.0536(12) 0.0321(9) 0.0444(11) 0.0085(8) 0.0083(9) 0.0150(9)
C15 0.0526(12) 0.0286(8) 0.0402(10) -0.0025(7) 0.0176(9) -0.0043(8)
C20 0.0579(13) 0.0290(9) 0.0463(11) 0.0078(8) -0.0023(10) -0.0032(9)
C28 0.0424(12) 0.0388(10) 0.0506(12) 0.0033(9) 0.0090(9) -0.0059(8)
C34 0.0848(17) 0.0243(8) 0.0322(9) 0.0032(7) -0.0062(10) 0.0004(9)
C22 0.0759(16) 0.0315(9) 0.0466(11) 0.0096(8) 0.0073(11) 0.0221(10)
C21 0.0793(17) 0.0247(8) 0.0376(10) 0.0070(7) -0.0008(10) 0.0057(9)
C36 0.0707(15) 0.0417(11) 0.0438(11) -0.0069(9) -0.0037(11) 0.0300(11)
C35 0.0950(19) 0.0274(9) 0.0399(11) -0.0030(8) -0.0166(12) 0.0215(11)

loop_
_atom_type_symbol
_atom_type_description
_atom_type_scat_dispersion_real
_atom_type_scat_dispersion_imag
_atom_type_scat_source
C C 0.0181 0.0091 'International Tables Vol C Tables 4.2.6.8 and 6.1.1.4'
H H 0.0000 0.0000 'International Tables Vol C Tables 4.2.6.8 and 6.1.1.4'
N N 0.0311 0.0180 'International Tables Vol C Tables 4.2.6.8 and 6.1.1.4'
O O 0.0492 0.0322 'International Tables Vol C Tables 4.2.6.8 and 6.1.1.4'

loop_
_geom_angle_atom_site_label_1
_geom_angle_atom_site_label_2
_geom_angle_atom_site_label_3
_geom_angle
_geom_angle_site_symmetry_1
_geom_angle_site_symmetry_3
_geom_angle_publ_flag
C25 O6 H6 102.8(17) . . ?
C11 O3 H3 104.1(19) . . ?
C50 N7 C38 122.44(14) . . ?
C50 N7 H7 120.5(14) . . ?
C38 N7 H7 117.0(14) . . ?
C63 N8 C51 122.16(14) . . ?
C63 N8 H8 118.7(14) . . ?
C51 N8 H8 119.1(14) . . ?
N8 C63 C58 120.32(14) . . ?
N8 C63 C62 119.61(15) . . ?
C62 C63 C58 120.06(15) . . ?
C57 C58 C63 118.17(15) . . ?
C57 C58 C59 123.52(16) . . ?
C59 C58 C63 118.31(15) . . ?
C31 C26 C25 120.01(16) . . ?
C31 C26 C27 118.18(16) . . ?
C27 C26 C25 121.77(15) . . ?
N7 C50 C49 119.88(15) . . ?
N7 C50 C45 119.68(15) . . ?
C49 C50 C45 120.44(15) . . ?
N7 C38 C39 119.43(15) . . ?
N7 C38 C43 120.04(15) . . ?
C39 C38 C43 120.53(15) . . ?
N8 C51 C56 119.82(15) . . ?
N8 C51 C52 119.65(15) . . ?
C52 C51 C56 120.52(15) . . ?
C58 C57 H57 119.5 . . ?
C56 C57 C58 120.94(15) . . ?
C56 C57 H57 119.5 . . ?
C38 C39 H39 120.5 . . ?
C40 C39 C38 118.94(16) . . ?
C40 C39 H39 120.5 . . ?
C50 C49 H49 120.5 . . ?
C48 C49 C50 118.92(16) . . ?
C48 C49 H49 120.5 . . ?
C33 C32 C25 117.68(16) . . ?
C37 C32 C25 123.99(15) . . ?
C37 C32 C33 118.26(16) . . ?
C50 C45 C46 118.25(16) . . ?
C44 C45 C50 118.52(15) . . ?
C44 C45 C46 123.22(16) . . ?
C57 C56 C51 118.58(15) . . ?
C57 C56 C55 123.31(16) . . ?
C55 C56 C51 118.10(16) . . ?
O6 C25 C26 110.13(13) . . ?
O6 C25 C32 107.14(13) . . ?
O6 C25 C24 107.18(13) . . ?
C26 C25 C24 109.71(13) . . ?
C32 C25 C26 113.40(14) . . ?
C32 C25 C24 109.06(13) . . ?
O4 C24 C25 116.80(15) . . ?
O5 C24 O4 126.63(16) . . ?
O5 C24 C25 116.56(16) . . ?
C63 C62 H62 120.2 . . ?
C61 C62 C63 119.54(16) . . ?
C61 C62 H62 120.2 . . ?
C62 C61 H61 119.5 . . ?
C62 C61 C60 120.94(16) . . ?
C60 C61 H61 119.5 . . ?
C17 C12 C11 123.29(15) . . ?
C17 C12 C13 117.85(17) . . ?
C13 C12 C11 118.86(16) . . ?
C44 C43 C38 118.11(15) . . ?
C44 C43 C42 123.52(16) . . ?
C42 C43 C38 118.37(16) . . ?
C51 C52 H52 120.4 . . ?
C53 C52 C51 119.13(17) . . ?
C53 C52 H52 120.4 . . ?
C61 C60 H60 119.6 . . ?
C59 C60 C61 120.80(16) . . ?
C59 C60 H60 119.6 . . ?
C12 C17 H17 119.6 . . ?
C16 C17 C12 120.72(17) . . ?
C16 C17 H17 119.6 . . ?
C58 C59 H59 119.8 . . ?
C60 C59 C58 120.33(16) . . ?
C60 C59 H59 119.8 . . ?
C45 C44 C43 121.20(15) . . ?
C45 C44 H44 119.4 . . ?
C43 C44 H44 119.4 . . ?
O1 C9 C11 116.01(15) . . ?
O2 C9 O1 127.09(17) . . ?
O2 C9 C11 116.90(17) . . ?
C19 C18 C11 122.80(16) . . ?
C19 C18 C23 118.69(17) . . ?
C23 C18 C11 118.43(17) . . ?
C49 C48 H48 119.3 . . ?
C49 C48 C47 121.34(17) . . ?
C47 C48 H48 119.3 . . ?
C39 C40 H40 119.4 . . ?
C39 C40 C41 121.19(17) . . ?
C41 C40 H40 119.4 . . ?
C26 C31 H31 119.5 . . ?
C26 C31 C30 120.93(18) . . ?
C30 C31 H31 119.5 . . ?
C18 C19 H19 119.8 . . ?
C18 C19 C20 120.39(19) . . ?
C20 C19 H19 119.8 . . ?
C32 C33 H33 119.6 . . ?
C34 C33 C32 120.8(2) . . ?
C34 C33 H33 119.6 . . ?
C32 C37 H37 119.9 . . ?
C32 C37 C36 120.27(19) . . ?
C36 C37 H37 119.9 . . ?
O3 C11 C12 109.18(14) . . ?
O3 C11 C9 107.65(14) . . ?
O3 C11 C18 107.62(14) . . ?
C12 C11 C9 109.58(13) . . ?
C18 C11 C12 113.85(14) . . ?
C18 C11 C9 108.77(14) . . ?
C45 C46 H46 119.8 . . ?
C47 C46 C45 120.46(17) . . ?
C47 C46 H46 119.8 . . ?
C17 C16 H16 119.7 . . ?
C17 C16 C15 120.61(18) . . ?
C15 C16 H16 119.7 . . ?
C43 C42 H42 119.9 . . ?
C41 C42 C43 120.19(17) . . ?
C41 C42 H42 119.9 . . ?
C12 C13 H13 119.4 . . ?
C14 C13 C12 121.23(19) . . ?
C14 C13 H13 119.4 . . ?
C26 C27 H27 119.6 . . ?
C26 C27 C28 120.87(18) . . ?
C28 C27 H27 119.6 . . ?
C52 C53 H53 119.4 . . ?
C52 C53 C54 121.27(18) . . ?
C54 C53 H53 119.4 . . ?
C56 C55 H55 119.8 . . ?
C54 C55 C56 120.38(18) . . ?
C54 C55 H55 119.8 . . ?
C48 C47 H47 119.7 . . ?
C46 C47 C48 120.57(16) . . ?
C46 C47 H47 119.7 . . ?
C40 C41 H41 119.6 . . ?
C42 C41 C40 120.78(16) . . ?
C42 C41 H41 119.6 . . ?
C53 C54 H54 119.7 . . ?
C55 C54 C53 120.56(17) . . ?
C55 C54 H54 119.7 . . ?
C30 C29 H29 120.3 . . ?
C30 C29 C28 119.31(18) . . ?
C28 C29 H29 120.3 . . ?
C13 C14 H14 119.7 . . ?
C15 C14 C13 120.59(18) . . ?
C15 C14 H14 119.7 . . ?
C31 C30 H30 119.8 . . ?
C29 C30 C31 120.46(18) . . ?
C29 C30 H30 119.8 . . ?
C18 C23 H23 119.6 . . ?
C18 C23 C22 120.8(2) . . ?
C22 C23 H23 119.6 . . ?
C16 C15 H15 120.5 . . ?
C14 C15 C16 119.00(18) . . ?
C14 C15 H15 120.5 . . ?
C19 C20 H20 119.9 . . ?
C21 C20 C19 120.3(2) . . ?
C21 C20 H20 119.9 . . ?
C27 C28 H28 119.9 . . ?
C29 C28 C27 120.2(2) . . ?
C29 C28 H28 119.9 . . ?
C33 C34 H34 119.6 . . ?
C35 C34 C33 120.78(19) . . ?
C35 C34 H34 119.6 . . ?
C23 C22 H22 119.9 . . ?
C21 C22 C23 120.2(2) . . ?
C21 C22 H22 119.9 . . ?
C20 C21 H21 120.2 . . ?
C22 C21 C20 119.61(18) . . ?
C22 C21 H21 120.2 . . ?
C37 C36 H36 119.6 . . ?
C35 C36 C37 120.8(2) . . ?
C35 C36 H36 119.6 . . ?
C34 C35 C36 119.13(18) . . ?
C34 C35 H35 120.4 . . ?
C36 C35 H35 120.4 . . ?

loop_
_geom_bond_atom_site_label_1
_geom_bond_atom_site_label_2
_geom_bond_distance
_geom_bond_site_symmetry_2
_geom_bond_publ_flag
O6 C25 1.427(2) . ?
O6 H6 0.96(3) . ?
O1 C9 1.269(2) . ?
O4 C24 1.269(2) . ?
O3 C11 1.428(2) . ?
O3 H3 0.90(3) . ?
O5 C24 1.235(2) . ?
N7 C50 1.3518(19) . ?
N7 C38 1.358(2) . ?
N7 H7 1.04(3) . ?
N8 C63 1.352(2) . ?
N8 C51 1.356(2) . ?
N8 H8 1.06(3) . ?
O2 C9 1.240(2) . ?
C63 C58 1.428(2) . ?
C63 C62 1.415(2) . ?
C58 C57 1.399(2) . ?
C58 C59 1.423(2) . ?
C26 C25 1.529(2) . ?
C26 C31 1.385(2) . ?
C26 C27 1.391(2) . ?
C50 C49 1.420(2) . ?
C50 C45 1.426(2) . ?
C38 C39 1.419(2) . ?
C38 C43 1.424(2) . ?
C51 C56 1.432(2) . ?
C51 C52 1.416(2) . ?
C57 H57 0.9500 . ?
C57 C56 1.391(2) . ?
C39 H39 0.9500 . ?
C39 C40 1.365(2) . ?
C49 H49 0.9500 . ?
C49 C48 1.369(2) . ?
C32 C25 1.528(2) . ?
C32 C33 1.396(2) . ?
C32 C37 1.388(2) . ?
C45 C44 1.394(2) . ?
C45 C46 1.430(2) . ?
C56 C55 1.423(2) . ?
C25 C24 1.559(2) . ?
C62 H62 0.9500 . ?
C62 C61 1.363(2) . ?
C61 H61 0.9500 . ?
C61 C60 1.415(3) . ?
C12 C17 1.388(3) . ?
C12 C11 1.533(2) . ?
C12 C13 1.394(2) . ?
C43 C44 1.394(2) . ?
C43 C42 1.424(2) . ?
C52 H52 0.9500 . ?
C52 C53 1.364(2) . ?
C60 H60 0.9500 . ?
C60 C59 1.360(2) . ?
C17 H17 0.9500 . ?
C17 C16 1.387(2) . ?
C59 H59 0.9500 . ?
C44 H44 0.9500 . ?
C9 C11 1.560(2) . ?
C18 C19 1.389(3) . ?
C18 C11 1.528(2) . ?
C18 C23 1.392(3) . ?
C48 H48 0.9500 . ?
C48 C47 1.419(3) . ?
C40 H40 0.9500 . ?
C40 C41 1.418(3) . ?
C31 H31 0.9500 . ?
C31 C30 1.395(3) . ?
C19 H19 0.9500 . ?
C19 C20 1.397(2) . ?
C33 H33 0.9500 . ?
C33 C34 1.391(3) . ?
C37 H37 0.9500 . ?
C37 C36 1.399(3) . ?
C46 H46 0.9500 . ?
C46 C47 1.359(3) . ?
C16 H16 0.9500 . ?
C16 C15 1.389(3) . ?
C42 H42 0.9500 . ?
C42 C41 1.362(3) . ?
C13 H13 0.9500 . ?
C13 C14 1.383(3) . ?
C27 H27 0.9500 . ?
C27 C28 1.391(3) . ?
C53 H53 0.9500 . ?
C53 C54 1.418(3) . ?
C55 H55 0.9500 . ?
C55 C54 1.366(3) . ?
C47 H47 0.9500 . ?
C41 H41 0.9500 . ?
C54 H54 0.9500 . ?
C29 H29 0.9500 . ?
C29 C30 1.373(3) . ?
C29 C28 1.387(3) . ?
C14 H14 0.9500 . ?
C14 C15 1.372(3) . ?
C30 H30 0.9500 . ?
C23 H23 0.9500 . ?
C23 C22 1.394(3) . ?
C15 H15 0.9500 . ?
C20 H20 0.9500 . ?
C20 C21 1.388(3) . ?
C28 H28 0.9500 . ?
C34 H34 0.9500 . ?
C34 C35 1.370(3) . ?
C22 H22 0.9500 . ?
C22 C21 1.376(3) . ?
C21 H21 0.9500 . ?
C36 H36 0.9500 . ?
C36 C35 1.381(3) . ?
C35 H35 0.9500 . ?

loop_
_geom_torsion_atom_site_label_1
_geom_torsion_atom_site_label_2
_geom_torsion_atom_site_label_3
_geom_torsion_atom_site_label_4
_geom_torsion
_geom_torsion_site_symmetry_1
_geom_torsion_site_symmetry_2
_geom_torsion_site_symmetry_3
_geom_torsion_site_symmetry_4
_geom_torsion_publ_flag
O6 C25 C24 O4 -174.12(13) . . . . ?
O6 C25 C24 O5 4.92(19) . . . . ?
O1 C9 C11 O3 -164.87(14) . . . . ?
O1 C9 C11 C12 76.50(18) . . . . ?
O1 C9 C11 C18 -48.5(2) . . . . ?
N7 C50 C49 C48 178.42(15) . . . . ?
N7 C50 C45 C44 -0.6(2) . . . . ?
N7 C50 C45 C46 -179.55(15) . . . . ?
N7 C38 C39 C40 -179.80(15) . . . . ?
N7 C38 C43 C44 1.0(2) . . . . ?
N7 C38 C43 C42 -179.69(14) . . . . ?
N8 C63 C58 C57 0.6(2) . . . . ?
N8 C63 C58 C59 -179.51(15) . . . . ?
N8 C63 C62 C61 179.48(15) . . . . ?
N8 C51 C56 C57 1.1(2) . . . . ?
N8 C51 C56 C55 -177.83(15) . . . . ?
N8 C51 C52 C53 177.36(15) . . . . ?
O2 C9 C11 O3 15.9(2) . . . . ?
O2 C9 C11 C12 -102.76(18) . . . . ?
O2 C9 C11 C18 132.20(17) . . . . ?
C63 N8 C51 C56 -0.8(2) . . . . ?
C63 N8 C51 C52 -179.57(15) . . . . ?
C63 C58 C57 C56 -0.2(2) . . . . ?
C63 C58 C59 C60 -0.8(2) . . . . ?
C63 C62 C61 C60 0.8(3) . . . . ?
C58 C63 C62 C61 -1.4(2) . . . . ?
C58 C57 C56 C51 -0.6(2) . . . . ?
C58 C57 C56 C55 178.28(16) . . . . ?
C26 C25 C24 O4 66.31(18) . . . . ?
C26 C25 C24 O5 -114.64(16) . . . . ?
C26 C31 C30 C29 -0.1(3) . . . . ?
C26 C27 C28 C29 -0.5(3) . . . . ?
C50 N7 C38 C39 179.11(14) . . . . ?
C50 N7 C38 C43 -1.5(2) . . . . ?
C50 C49 C48 C47 1.8(3) . . . . ?
C50 C45 C44 C43 0.2(2) . . . . ?
C50 C45 C46 C47 0.5(3) . . . . ?
C38 N7 C50 C49 -178.61(15) . . . . ?
C38 N7 C50 C45 1.3(2) . . . . ?
C38 C39 C40 C41 -1.0(3) . . . . ?
C38 C43 C44 C45 -0.4(2) . . . . ?
C38 C43 C42 C41 0.0(3) . . . . ?
C51 N8 C63 C58 -0.1(2) . . . . ?
C51 N8 C63 C62 178.95(15) . . . . ?
C51 C56 C55 C54 0.7(3) . . . . ?
C51 C52 C53 C54 0.2(3) . . . . ?
C57 C58 C59 C60 179.10(16) . . . . ?
C57 C56 C55 C54 -178.19(17) . . . . ?
C39 C38 C43 C44 -179.60(15) . . . . ?
C39 C38 C43 C42 -0.3(2) . . . . ?
C39 C40 C41 C42 0.7(3) . . . . ?
C49 C50 C45 C44 179.27(15) . . . . ?
C49 C50 C45 C46 0.3(2) . . . . ?
C49 C48 C47 C46 -0.9(3) . . . . ?
C32 C25 C24 O4 -58.45(19) . . . . ?
C32 C25 C24 O5 120.60(16) . . . . ?
C32 C33 C34 C35 1.3(3) . . . . ?
C32 C37 C36 C35 0.4(3) . . . . ?
C45 C50 C49 C48 -1.5(2) . . . . ?
C45 C46 C47 C48 -0.3(3) . . . . ?
C56 C51 C52 C53 -1.4(2) . . . . ?
C56 C55 C54 C53 -1.9(3) . . . . ?
C25 C26 C31 C30 176.60(16) . . . . ?
C25 C26 C27 C28 -176.31(17) . . . . ?
C25 C32 C33 C34 -177.99(16) . . . . ?
C25 C32 C37 C36 176.99(17) . . . . ?
C62 C63 C58 C57 -178.44(15) . . . . ?
C62 C63 C58 C59 1.4(2) . . . . ?
C62 C61 C60 C59 -0.1(3) . . . . ?
C61 C60 C59 C58 0.1(3) . . . . ?
C12 C17 C16 C15 0.2(3) . . . . ?
C12 C13 C14 C15 0.0(3) . . . . ?
C43 C38 C39 C40 0.8(2) . . . . ?
C43 C42 C41 C40 -0.1(3) . . . . ?
C52 C51 C56 C57 179.92(15) . . . . ?
C52 C51 C56 C55 1.0(2) . . . . ?
C52 C53 C54 C55 1.5(3) . . . . ?
C17 C12 C11 O3 -155.19(16) . . . . ?
C17 C12 C11 C9 -37.5(2) . . . . ?
C17 C12 C11 C18 84.5(2) . . . . ?
C17 C12 C13 C14 0.2(3) . . . . ?
C17 C16 C15 C14 0.0(3) . . . . ?
C59 C58 C57 C56 179.92(16) . . . . ?
C44 C45 C46 C47 -178.34(17) . . . . ?
C44 C43 C42 C41 179.23(16) . . . . ?
C18 C19 C20 C21 -0.1(3) . . . . ?
C18 C23 C22 C21 -0.1(3) . . . . ?
C31 C26 C25 O6 3.5(2) . . . . ?
C31 C26 C25 C32 -116.59(17) . . . . ?
C31 C26 C25 C24 121.20(17) . . . . ?
C31 C26 C27 C28 1.4(3) . . . . ?
C19 C18 C11 O3 -144.34(17) . . . . ?
C19 C18 C11 C12 -23.2(2) . . . . ?
C19 C18 C11 C9 99.30(19) . . . . ?
C19 C18 C23 C22 0.4(3) . . . . ?
C19 C20 C21 C22 0.4(3) . . . . ?
C33 C32 C25 O6 63.25(18) . . . . ?
C33 C32 C25 C26 -175.02(15) . . . . ?
C33 C32 C25 C24 -52.4(2) . . . . ?
C33 C32 C37 C36 0.0(3) . . . . ?
C33 C34 C35 C36 -0.8(3) . . . . ?
C37 C32 C25 O6 -113.72(18) . . . . ?
C37 C32 C25 C26 8.0(2) . . . . ?
C37 C32 C25 C24 130.58(17) . . . . ?
C37 C32 C33 C34 -0.8(3) . . . . ?
C37 C36 C35 C34 0.0(3) . . . . ?
C11 C12 C17 C16 179.03(15) . . . . ?
C11 C12 C13 C14 -179.15(17) . . . . ?
C11 C18 C19 C20 -177.18(17) . . . . ?
C11 C18 C23 C22 177.42(17) . . . . ?
C46 C45 C44 C43 179.08(16) . . . . ?
C42 C43 C44 C45 -179.66(16) . . . . ?
C13 C12 C17 C16 -0.3(3) . . . . ?
C13 C12 C11 O3 24.2(2) . . . . ?
C13 C12 C11 C9 141.84(16) . . . . ?
C13 C12 C11 C18 -96.11(19) . . . . ?
C13 C14 C15 C16 -0.1(3) . . . . ?
C27 C26 C25 O6 -178.88(15) . . . . ?
C27 C26 C25 C32 61.1(2) . . . . ?
C27 C26 C25 C24 -61.1(2) . . . . ?
C27 C26 C31 C30 -1.1(3) . . . . ?
C30 C29 C28 C27 -0.8(3) . . . . ?
C23 C18 C19 C20 -0.3(3) . . . . ?
C23 C18 C11 O3 38.8(2) . . . . ?
C23 C18 C11 C12 159.96(16) . . . . ?
C23 C18 C11 C9 -77.5(2) . . . . ?
C23 C22 C21 C20 -0.3(3) . . . . ?
C28 C29 C30 C31 1.0(3) . . . . ?
